data_4068977
loop_
_publ_author_name
'Iwasa, Naruhito'
'Katao, Shohei'
'Liu, Jingyu'
'Fujiki, Michiya'
'Furukawa, Yoshiro'
'Nomura, Kotohiro'

_publ_section_title
;
 Notable Effect of Fluoro Substituents in the Imino Group in Ring-Opening
 Polymerization of \e-Caprolactone by Al Complexes Containing Phenoxyimine
 Ligands
;
_journal_issue 7
_journal_name_full Organometallics
_journal_page_first 2179
_journal_paper_doi 10.1021/om8011882
_journal_volume 28
_journal_year 2009
_chemical_formula_moiety 'C21 H23 Al F5 N O '
_chemical_formula_sum 'C21 H23 Al F5 N O'
_chemical_formula_weight 427.39
_space_group_IT_number 15
_symmetry_cell_setting monoclinic
_symmetry_Int_Tables_number 15
_symmetry_space_group_name_Hall '-C 2yc'
_symmetry_space_group_name_H-M 'C 1 2/c 1'
_cell_angle_alpha 90.0000
_cell_angle_beta 124.982(2)
_cell_angle_gamma 90.0000
_cell_formula_units_Z 8
_cell_length_a 32.263(3)
_cell_length_b 7.9795(5)
_cell_length_c 20.2578(16)
_cell_measurement_reflns_used 13078
_cell_measurement_temperature 243.1
_cell_measurement_theta_max 27.5
_cell_measurement_theta_min 3.1
_cell_volume 4273.0(6)
_computing_cell_refinement PROCESS-AUTO
_computing_data_collection PROCESS-AUTO
_computing_data_reduction CrystalStructure
_computing_publication_material 'CrystalStructure 3.8'
_computing_structure_refinement CRYSTALS
_computing_structure_solution SIR92
_diffrn_detector_area_resol_mean 10.00
_diffrn_measured_fraction_theta_full 0.996
_diffrn_measured_fraction_theta_max 0.996
_diffrn_measurement_device_type 'Rigaku RAXIS-RAPID'
_diffrn_measurement_method \w
_diffrn_radiation_type 'Mo K\a'
_diffrn_radiation_wavelength 0.71075
_diffrn_reflns_av_R_equivalents 0.024
_diffrn_reflns_limit_h_max 41
_diffrn_reflns_limit_h_min -41
_diffrn_reflns_limit_k_max 9
_diffrn_reflns_limit_k_min -10
_diffrn_reflns_limit_l_max 26
_diffrn_reflns_limit_l_min -26
_diffrn_reflns_number 19796
_diffrn_reflns_theta_full 27.46
_diffrn_reflns_theta_max 27.46
_exptl_absorpt_coefficient_mu 0.149
_exptl_absorpt_correction_T_max 0.965
_exptl_absorpt_correction_T_min 0.617
_exptl_absorpt_correction_type multi-scan
_exptl_absorpt_process_details
;
    Higashi, T. (1995). Program for Absorption Correction.
    Rigaku Corporation, Tokyo, Japan.
;
_exptl_crystal_colour yellow
_exptl_crystal_density_diffrn 1.329
_exptl_crystal_density_method 'not measured'
_exptl_crystal_description block
_exptl_crystal_F_000 1776.00
_exptl_crystal_size_max 0.62
_exptl_crystal_size_mid 0.44
_exptl_crystal_size_min 0.24
_refine_diff_density_max 0.45
_refine_diff_density_min -0.55
_refine_ls_extinction_method none
_refine_ls_goodness_of_fit_ref 1.004
_refine_ls_hydrogen_treatment refall
_refine_ls_number_parameters 285
_refine_ls_number_reflns 2862
_refine_ls_R_factor_gt 0.0554
_refine_ls_shift/su_max 0.0062
_refine_ls_structure_factor_coef F
_refine_ls_weighting_details 'w = 1/[0.0064Fo^2^ + 1.0000\s(Fo^2^)]'
_refine_ls_weighting_scheme calc
_refine_ls_wR_factor_ref 0.0921
_reflns_number_gt 2840
_reflns_number_total 4869
_reflns_threshold_expression F^2^>2.0\s(F^2^)
_cod_data_source_file om8011882_si_002.cif
_cod_data_source_block '_NI1053C'
_cod_original_cell_volume 4272.9(6)
_cod_original_formula_sum 'C21 H23 Al F5 N O '
_cod_database_code 4068977

loop_
_symmetry_equiv_pos_site_id
_symmetry_equiv_pos_as_xyz
1 +X,+Y,+Z
2 -X,+Y,1/2-Z
3 -X,-Y,-Z
4 +X,-Y,1/2+Z
5 1/2+X,1/2+Y,+Z
6 1/2-X,1/2+Y,1/2-Z
7 1/2-X,1/2-Y,-Z
8 1/2+X,1/2-Y,1/2+Z

loop_
_atom_site_label
_atom_site_type_symbol
_atom_site_fract_x
_atom_site_fract_y
_atom_site_fract_z
_atom_site_U_iso_or_equiv
_atom_site_adp_type
_atom_site_occupancy
_atom_site_symmetry_multiplicity
_atom_site_calc_flag
_atom_site_refinement_flags
Al(1) Al 0.12084(4) 0.76470(11) 0.21102(6) 0.0610(3) Uani 1.00 1 d .
F(1) F 0.24684(7) 0.6818(2) 0.38184(12) 0.0747(5) Uani 1.00 1 d .
F(2) F 0.28419(8) 0.5972(2) 0.53523(12) 0.0863(6) Uani 1.00 1 d .
F(3) F 0.23470(8) 0.3682(2) 0.56623(11) 0.0849(6) Uani 1.00 1 d .
F(4) F 0.15164(8) 0.2143(2) 0.44346(14) 0.0804(6) Uani 1.00 1 d .
F(5) F 0.11343(7) 0.3000(2) 0.28876(12) 0.0709(5) Uani 1.00 1 d .
O(1) O 0.08833(7) 0.7060(2) 0.10955(12) 0.0543(5) Uani 1.00 1 d .
N(1) N 0.15702(8) 0.5472(2) 0.25047(13) 0.0464(6) Uani 1.00 1 d .
C(1) C 0.09880(9) 0.5958(3) 0.07228(17) 0.0449(7) Uani 1.00 1 d .
C(2) C 0.07407(10) 0.6042(3) -0.01179(17) 0.0505(7) Uani 1.00 1 d .
C(3) C 0.08578(13) 0.4812(3) -0.0472(2) 0.0624(9) Uani 1.00 1 d .
C(4) C 0.12012(14) 0.3503(4) -0.0032(2) 0.0695(10) Uani 1.00 1 d .
C(5) C 0.14358(13) 0.3414(3) 0.0778(2) 0.0606(9) Uani 1.00 1 d .
C(6) C 0.13377(10) 0.4638(3) 0.11752(17) 0.0463(7) Uani 1.00 1 d .
C(7) C 0.15766(10) 0.4415(3) 0.20172(17) 0.0457(7) Uani 1.00 1 d .
C(8) C 0.03562(12) 0.7446(4) -0.06192(18) 0.0596(8) Uani 1.00 1 d .
C(9) C 0.05949(14) 0.9167(3) -0.0312(2) 0.0689(10) Uani 1.00 1 d .
C(10) C 0.01624(16) 0.7344(5) -0.1519(2) 0.0779(11) Uani 1.00 1 d .
C(11) C -0.01119(13) 0.7224(5) -0.0596(2) 0.0835(12) Uani 1.00 1 d .
C(12) C 0.16718(19) 0.9431(4) 0.2335(2) 0.0939(12) Uani 1.00 1 d .
C(13) C 0.20175(19) 0.9139(5) 0.2066(3) 0.1227(17) Uani 1.00 1 d .
C(14) C 0.0674(3) 0.7568(8) 0.2407(3) 0.151(2) Uani 1.00 1 d .
C(15) C 0.0832(3) 0.8614(11) 0.2987(5) 0.213(3) Uani 1.00 1 d .
C(16) C 0.17890(10) 0.4941(3) 0.33112(16) 0.0458(7) Uani 1.00 1 d .
C(17) C 0.22249(11) 0.5668(3) 0.39582(19) 0.0544(8) Uani 1.00 1 d .
C(18) C 0.24121(12) 0.5255(3) 0.47394(18) 0.0591(8) Uani 1.00 1 d .
C(19) C 0.21677(13) 0.4085(3) 0.48984(19) 0.0599(9) Uani 1.00 1 d .
C(20) C 0.17425(12) 0.3317(3) 0.4275(2) 0.0580(9) Uani 1.00 1 d .
C(21) C 0.15549(10) 0.3748(3) 0.34922(18) 0.0512(7) Uani 1.00 1 d .
H(1) H 0.0689 0.4897 -0.1097 0.077 Uiso 1.00 1 c R
H(2) H 0.1298 0.2562 -0.0341 0.087 Uiso 1.00 1 c R
H(3) H 0.1673 0.2426 0.1052 0.074 Uiso 1.00 1 c R
H(4) H 0.1757 0.3306 0.2244 0.054 Uiso 1.00 1 c R
H(5) H 0.0704 0.9346 0.0232 0.081 Uiso 1.00 1 c R
H(6) H 0.0344 1.0026 -0.0648 0.081 Uiso 1.00 1 c R
H(7) H 0.0914 0.9296 -0.0308 0.081 Uiso 1.00 1 c R
H(8) H 0.0472 0.7474 -0.1531 0.088 Uiso 1.00 1 c R
H(9) H -0.0098 0.8354 -0.1821 0.088 Uiso 1.00 1 c R
H(10) H -0.0018 0.6184 -0.1771 0.088 Uiso 1.00 1 c R
H(11) H -0.0366 0.8175 -0.0969 0.098 Uiso 1.00 1 c R
H(12) H -0.0046 0.7405 -0.0089 0.099 Uiso 1.00 1 c R
H(13) H -0.0286 0.5925 -0.0849 0.099 Uiso 1.00 1 c R
H(14) H 0.1452 1.0495 0.2022 0.094 Uiso 1.00 1 c R
H(15) H 0.1842 0.9795 0.2942 0.095 Uiso 1.00 1 c R
H(16) H 0.2192 1.0143 0.2115 0.126 Uiso 1.00 1 c R
H(17) H 0.2256 0.8287 0.2387 0.126 Uiso 1.00 1 c R
H(18) H 0.1817 0.8793 0.1518 0.126 Uiso 1.00 1 c R
H(19) H 0.0322 0.7927 0.1893 0.180 Uiso 1.00 1 c R
H(20) H 0.0651 0.6340 0.2569 0.180 Uiso 1.00 1 c R
H(21) H 0.1175 0.8452 0.3425 0.209 Uiso 1.00 1 c R
H(22) H 0.0784 0.9745 0.2810 0.209 Uiso 1.00 1 c R
H(23) H 0.0618 0.8372 0.3155 0.209 Uiso 1.00 1 c R

loop_
_atom_site_aniso_label
_atom_site_aniso_U_11
_atom_site_aniso_U_22
_atom_site_aniso_U_33
_atom_site_aniso_U_12
_atom_site_aniso_U_13
_atom_site_aniso_U_23
Al(1) 0.0842(7) 0.0509(5) 0.0563(6) 0.0215(4) 0.0452(5) 0.0085(3)
F(1) 0.0635(11) 0.0686(11) 0.0771(13) -0.0193(8) 0.0317(10) -0.0014(9)
F(2) 0.0722(12) 0.0782(12) 0.0598(12) -0.0020(9) 0.0092(10) -0.0133(9)
F(3) 0.1070(16) 0.0934(14) 0.0524(11) 0.0324(12) 0.0446(11) 0.0158(10)
F(4) 0.0872(13) 0.0808(12) 0.0919(15) 0.0066(10) 0.0624(12) 0.0283(10)
F(5) 0.0564(10) 0.0687(10) 0.0703(12) -0.0146(8) 0.0262(9) 0.0058(9)
O(1) 0.0567(11) 0.0546(10) 0.0532(11) 0.0142(8) 0.0325(10) 0.0068(8)
N(1) 0.0448(12) 0.0438(10) 0.0489(13) 0.0004(9) 0.0258(11) 0.0036(9)
C(1) 0.0406(13) 0.0445(13) 0.0528(16) -0.0038(10) 0.0287(12) 0.0004(11)
C(2) 0.0458(14) 0.0508(14) 0.0508(16) -0.0099(11) 0.0254(13) -0.0008(12)
C(3) 0.072(2) 0.0610(17) 0.0595(19) -0.0130(15) 0.0406(17) -0.0077(14)
C(4) 0.089(2) 0.0567(16) 0.072(2) 0.0006(16) 0.052(2) -0.0071(15)
C(5) 0.0736(19) 0.0465(14) 0.066(2) 0.0035(13) 0.0429(17) -0.0031(13)
C(6) 0.0467(14) 0.0407(13) 0.0521(16) -0.0023(10) 0.0288(13) -0.0015(11)
C(7) 0.0420(13) 0.0399(12) 0.0536(16) -0.0003(10) 0.0266(13) 0.0004(11)
C(8) 0.0499(16) 0.0726(19) 0.0467(17) -0.0002(13) 0.0221(14) 0.0097(13)
C(9) 0.078(2) 0.0590(16) 0.065(2) 0.0128(15) 0.0382(18) 0.0154(15)
C(10) 0.073(2) 0.094(2) 0.0527(19) -0.0004(18) 0.0275(18) 0.0092(18)
C(11) 0.0499(18) 0.120(3) 0.076(2) 0.0140(18) 0.0340(18) 0.026(2)
C(12) 0.109(3) 0.0536(18) 0.074(2) -0.0055(19) 0.025(2) 0.0041(17)
C(13) 0.090(3) 0.082(2) 0.143(4) -0.015(2) 0.036(3) 0.039(2)
C(14) 0.214(6) 0.157(5) 0.081(3) 0.124(5) 0.083(4) 0.028(3)
C(15) 0.174(7) 0.159(7) 0.190(8) -0.054(5) 0.036(6) -0.002(6)
C(16) 0.0461(14) 0.0423(13) 0.0488(15) 0.0046(10) 0.0272(13) 0.0033(11)
C(17) 0.0512(16) 0.0459(14) 0.0593(18) -0.0007(11) 0.0276(15) -0.0007(12)
C(18) 0.0554(17) 0.0565(16) 0.0468(16) 0.0074(13) 0.0184(14) -0.0052(13)
C(19) 0.0669(19) 0.0624(17) 0.0480(17) 0.0211(15) 0.0315(16) 0.0076(14)
C(20) 0.0604(17) 0.0554(16) 0.068(2) 0.0116(13) 0.0428(17) 0.0137(14)
C(21) 0.0459(14) 0.0491(14) 0.0524(17) 0.0029(11) 0.0246(13) 0.0041(12)

loop_
_atom_type_symbol
_atom_type_description
_atom_type_scat_dispersion_real
_atom_type_scat_dispersion_imag
_atom_type_scat_source
C C 0.003 0.002
;
International Tables for Crystallography
(1992, Vol. C, Tables 4.2.6.8 and 6.1.1.4)
;
H H 0.000 0.000
;
International Tables for Crystallography
(1992, Vol. C, Table 6.1.1.4)
;
Al Al 0.064 0.051
;
International Tables for Crystallography
(1992, Vol. C, Tables 4.2.6.8 and 6.1.1.4)
;
F F 0.017 0.010
;
International Tables for Crystallography
(1992, Vol. C, Tables 4.2.6.8 and 6.1.1.4)
;
N N 0.006 0.003
;
International Tables for Crystallography
(1992, Vol. C, Tables 4.2.6.8 and 6.1.1.4)
;
O O 0.011 0.006
;
International Tables for Crystallography
(1992, Vol. C, Tables 4.2.6.8 and 6.1.1.4)
;

loop_
_geom_angle_atom_site_label_1
_geom_angle_atom_site_label_2
_geom_angle_atom_site_label_3
_geom_angle
_geom_angle_publ_flag
O(1) Al(1) N(1) 93.26(10) yes
O(1) Al(1) C(12) 109.72(18) yes
O(1) Al(1) C(14) 106.67(16) yes
N(1) Al(1) C(12) 110.75(16) yes
N(1) Al(1) C(14) 104.2(2) yes
C(12) Al(1) C(14) 127.0(2) yes
Al(1) O(1) C(1) 132.06(15) yes
Al(1) N(1) C(7) 121.32(18) yes
Al(1) N(1) C(16) 120.8(2) yes
C(7) N(1) C(16) 117.6(2) yes
O(1) C(1) C(2) 120.3(2) yes
O(1) C(1) C(6) 119.4(2) yes
C(2) C(1) C(6) 120.2(3) yes
C(1) C(2) C(3) 117.2(2) yes
C(1) C(2) C(8) 121.0(3) yes
C(3) C(2) C(8) 121.8(2) yes
C(2) C(3) C(4) 123.1(3) yes
C(3) C(4) C(5) 119.6(4) yes
C(4) C(5) C(6) 120.0(2) yes
C(1) C(6) C(5) 119.8(2) yes
C(1) C(6) C(7) 123.2(3) yes
C(5) C(6) C(7) 116.8(2) yes
N(1) C(7) C(6) 126.3(2) yes
C(2) C(8) C(9) 111.0(2) yes
C(2) C(8) C(10) 111.4(3) yes
C(2) C(8) C(11) 109.1(3) yes
C(9) C(8) C(10) 107.2(3) yes
C(9) C(8) C(11) 111.4(3) yes
C(10) C(8) C(11) 106.6(2) yes
Al(1) C(12) C(13) 115.8(2) yes
Al(1) C(14) C(15) 106.2(7) yes
N(1) C(16) C(17) 121.9(2) yes
N(1) C(16) C(21) 121.3(2) yes
C(17) C(16) C(21) 116.6(2) yes
F(1) C(17) C(16) 119.2(3) yes
F(1) C(17) C(18) 119.0(2) yes
C(16) C(17) C(18) 121.8(3) yes
F(2) C(18) C(17) 120.0(3) yes
F(2) C(18) C(19) 119.9(3) yes
C(17) C(18) C(19) 120.1(2) yes
F(3) C(19) C(18) 120.4(2) yes
F(3) C(19) C(20) 119.9(3) yes
C(18) C(19) C(20) 119.6(3) yes
F(4) C(20) C(19) 119.2(3) yes
F(4) C(20) C(21) 120.9(2) yes
C(19) C(20) C(21) 119.9(3) yes
F(5) C(21) C(16) 118.9(2) yes
F(5) C(21) C(20) 119.2(3) yes
C(16) C(21) C(20) 121.9(2) yes
C(2) C(3) H(1) 117.9 no
C(4) C(3) H(1) 118.9 no
C(3) C(4) H(2) 120.8 no
C(5) C(4) H(2) 119.6 no
C(4) C(5) H(3) 115.1 no
C(6) C(5) H(3) 124.9 no
N(1) C(7) H(4) 118.4 no
C(6) C(7) H(4) 115.3 no
C(8) C(9) H(5) 111.8 no
C(8) C(9) H(6) 109.0 no
C(8) C(9) H(7) 111.3 no
H(5) C(9) H(6) 107.9 no
H(5) C(9) H(7) 105.6 no
H(6) C(9) H(7) 111.2 no
C(8) C(10) H(8) 106.4 no
C(8) C(10) H(9) 106.8 no
C(8) C(10) H(10) 110.7 no
H(8) C(10) H(9) 111.7 no
H(8) C(10) H(10) 110.6 no
H(9) C(10) H(10) 110.6 no
C(8) C(11) H(11) 105.4 no
C(8) C(11) H(12) 113.9 no
C(8) C(11) H(13) 108.9 no
H(11) C(11) H(12) 105.8 no
H(11) C(11) H(13) 110.4 no
H(12) C(11) H(13) 112.1 no
Al(1) C(12) H(14) 106.9 no
Al(1) C(12) H(15) 107.0 no
C(13) C(12) H(14) 106.7 no
C(13) C(12) H(15) 117.5 no
H(14) C(12) H(15) 101.5 no
C(12) C(13) H(16) 110.2 no
C(12) C(13) H(17) 109.6 no
C(12) C(13) H(18) 108.5 no
H(16) C(13) H(17) 109.5 no
H(16) C(13) H(18) 109.5 no
H(17) C(13) H(18) 109.5 no
Al(1) C(14) H(19) 107.6 no
Al(1) C(14) H(20) 109.3 no
C(15) C(14) H(19) 111.5 no
C(15) C(14) H(20) 112.6 no
H(19) C(14) H(20) 109.5 no
C(14) C(15) H(21) 113.9 no
C(14) C(15) H(22) 112.3 no
C(14) C(15) H(23) 101.9 no
H(21) C(15) H(22) 109.5 no
H(21) C(15) H(23) 109.5 no
H(22) C(15) H(23) 109.5 no

loop_
_geom_bond_atom_site_label_1
_geom_bond_atom_site_label_2
_geom_bond_distance
_geom_bond_publ_flag
Al(1) O(1) 1.753(2) yes
Al(1) N(1) 1.986(2) yes
Al(1) C(12) 1.920(4) yes
Al(1) C(14) 2.127(10) yes
F(1) C(17) 1.339(4) yes
F(2) C(18) 1.348(3) yes
F(3) C(19) 1.344(4) yes
F(4) C(20) 1.337(4) yes
F(5) C(21) 1.339(2) yes
O(1) C(1) 1.323(4) yes
N(1) C(7) 1.308(4) yes
N(1) C(16) 1.423(3) yes
C(1) C(2) 1.408(4) yes
C(1) C(6) 1.427(3) yes
C(2) C(3) 1.390(5) yes
C(2) C(8) 1.543(3) yes
C(3) C(4) 1.407(4) yes
C(4) C(5) 1.360(5) yes
C(5) C(6) 1.412(5) yes
C(6) C(7) 1.424(4) yes
C(8) C(9) 1.522(4) yes
C(8) C(10) 1.553(5) yes
C(8) C(11) 1.548(6) yes
C(12) C(13) 1.515(10) yes
C(14) C(15) 1.284(11) yes
C(16) C(17) 1.385(3) yes
C(16) C(21) 1.389(4) yes
C(17) C(18) 1.372(5) yes
C(18) C(19) 1.374(5) yes
C(19) C(20) 1.366(3) yes
C(20) C(21) 1.377(5) yes
C(3) H(1) 1.055 no
C(4) H(2) 1.130 no
C(5) H(3) 1.014 no
C(7) H(4) 1.013 no
C(9) H(5) 0.957 no
C(9) H(6) 0.978 no
C(9) H(7) 1.030 no
C(10) H(8) 1.020 no
C(10) H(9) 1.067 no
C(10) H(10) 1.056 no
C(11) H(11) 1.053 no
C(11) H(12) 0.932 no
C(11) H(13) 1.150 no
C(12) H(14) 1.054 no
C(12) H(15) 1.060 no
C(13) H(16) 0.950 no
C(13) H(17) 0.950 no
C(13) H(18) 0.950 no
C(14) H(19) 1.050 no
C(14) H(20) 1.050 no
C(15) H(21) 0.950 no
C(15) H(22) 0.950 no
C(15) H(23) 0.950 no

loop_
_geom_contact_atom_site_label_1
_geom_contact_atom_site_label_2
_geom_contact_distance
_geom_contact_site_symmetry_2
F(1) F(2) 2.977(3) 7_566
F(1) C(5) 3.388(4) 6_555
F(1) C(18) 3.585(4) 7_566
F(2) F(1) 2.977(3) 7_566
F(2) F(2) 3.040(2) 7_566
F(2) F(4) 3.103(3) 7_556
F(2) C(17) 3.087(3) 7_566
F(2) C(18) 3.098(3) 7_566
F(2) C(20) 3.595(3) 7_556
F(3) C(18) 3.444(4) 7_556
F(3) C(19) 3.265(5) 7_556
F(3) C(20) 3.280(4) 7_556
F(3) C(21) 3.505(3) 7_556
F(4) F(2) 3.103(3) 7_556
F(4) C(2) 3.432(4) 4_565
F(4) C(3) 3.304(4) 4_565
F(4) C(9) 3.456(6) 4_565
F(4) C(18) 3.432(3) 7_556
F(5) C(10) 3.459(4) 3_565
C(2) F(4) 3.432(4) 4_564
C(3) F(4) 3.304(4) 4_564
C(3) C(20) 3.510(6) 4_564
C(5) F(1) 3.388(4) 6_545
C(9) F(4) 3.456(6) 4_564
C(10) F(5) 3.459(4) 3_565
C(10) C(10) 3.483(6) 2_554
C(17) F(2) 3.087(3) 7_566
C(18) F(1) 3.585(4) 7_566
C(18) F(2) 3.098(3) 7_566
C(18) F(3) 3.444(4) 7_556
C(18) F(4) 3.432(3) 7_556
C(19) F(3) 3.265(5) 7_556
C(19) C(19) 3.187(5) 7_556
C(19) C(20) 3.477(4) 7_556
C(20) F(2) 3.595(3) 7_556
C(20) F(3) 3.280(4) 7_556
C(20) C(3) 3.510(6) 4_565
C(20) C(19) 3.477(4) 7_556
C(21) F(3) 3.505(3) 7_556
F(1) H(2) 3.409 6_555
F(1) H(3) 2.672 6_555
F(1) H(16) 2.991 6_545
F(2) H(2) 3.062 6_555
F(2) H(15) 3.051 7_566
F(2) H(21) 2.720 7_566
F(3) H(15) 2.799 7_566
F(4) H(1) 3.250 4_565
F(4) H(7) 2.555 4_565
F(4) H(8) 2.777 4_565
F(4) H(21) 3.389 1_545
F(4) H(22) 3.341 1_545
F(5) H(1) 3.535 4_565
F(5) H(8) 2.996 4_565
F(5) H(9) 2.956 3_565
F(5) H(10) 3.029 3_565
F(5) H(11) 3.329 3_565
F(5) H(13) 3.510 3_565
F(5) H(14) 3.190 1_545
F(5) H(15) 3.387 1_545
F(5) H(22) 2.801 1_545
O(1) H(13) 2.922 3_565
C(1) H(13) 2.850 3_565
C(2) H(13) 3.429 3_565
C(3) H(23) 3.511 4_564
C(4) H(6) 3.598 1_545
C(4) H(7) 3.442 1_545
C(4) H(21) 3.449 4_564
C(4) H(23) 3.368 4_564
C(5) H(14) 3.411 1_545
C(5) H(16) 3.539 1_545
C(6) H(13) 3.096 3_565
C(7) H(13) 3.423 3_565
C(7) H(14) 3.155 1_545
C(7) H(16) 3.348 6_545
C(7) H(17) 3.354 6_545
C(9) H(2) 3.555 1_565
C(9) H(12) 3.596 3_575
C(10) H(8) 3.247 2_554
C(10) H(9) 3.347 2_554
C(10) H(10) 3.351 2_554
C(10) H(22) 3.522 3_575
C(11) H(13) 3.496 3_565
C(12) H(3) 3.534 1_565
C(12) H(4) 3.119 1_565
C(13) H(3) 3.117 1_565
C(13) H(4) 3.498 1_565
C(13) H(4) 3.419 6_555
C(14) H(1) 3.590 4_565
C(14) H(9) 3.595 3_575
C(14) H(10) 3.462 3_565
C(15) H(1) 3.535 4_565
C(15) H(2) 2.963 4_565
C(15) H(9) 3.260 3_575
C(20) H(1) 3.348 4_565
C(20) H(8) 3.491 4_565
C(21) H(1) 3.511 4_565
H(1) F(4) 3.250 4_564
H(1) F(5) 3.535 4_564
H(1) C(14) 3.590 4_564
H(1) C(15) 3.535 4_564
H(1) C(20) 3.348 4_564
H(1) C(21) 3.511 4_564
H(1) H(19) 3.506 3_565
H(1) H(20) 2.813 4_564
H(1) H(21) 3.504 4_564
H(1) H(23) 2.959 4_564
H(2) F(1) 3.409 6_545
H(2) F(2) 3.062 6_545
H(2) C(9) 3.555 1_545
H(2) C(15) 2.963 4_564
H(2) H(6) 3.430 1_545
H(2) H(7) 2.903 1_545
H(2) H(20) 3.595 4_564
H(2) H(21) 2.433 4_564
H(2) H(23) 2.645 4_564
H(3) F(1) 2.672 6_545
H(3) C(12) 3.534 1_545
H(3) C(13) 3.117 1_545
H(3) H(5) 3.553 1_545
H(3) H(7) 3.477 1_545
H(3) H(14) 2.892 1_545
H(3) H(16) 2.575 1_545
H(3) H(17) 3.144 6_545
H(3) H(18) 3.002 1_545
H(4) C(12) 3.119 1_545
H(4) C(13) 3.498 1_545
H(4) C(13) 3.419 6_545
H(4) H(14) 2.387 1_545
H(4) H(15) 3.080 1_545
H(4) H(16) 2.971 1_545
H(4) H(16) 3.207 6_545
H(4) H(17) 2.824 6_545
H(5) H(3) 3.553 1_565
H(5) H(11) 3.034 3_575
H(5) H(12) 3.257 3_575
H(6) C(4) 3.598 1_565
H(6) H(2) 3.430 1_565
H(6) H(11) 3.541 3_575
H(6) H(12) 3.001 3_575
H(6) H(19) 2.726 3_575
H(6) H(23) 3.279 4_574
H(7) F(4) 2.555 4_564
H(7) C(4) 3.442 1_565
H(7) H(2) 2.903 1_565
H(7) H(3) 3.477 1_565
H(7) H(23) 3.265 4_574
H(8) F(4) 2.777 4_564
H(8) F(5) 2.996 4_564
H(8) C(10) 3.247 2_554
H(8) C(20) 3.491 4_564
H(8) H(8) 3.315 2_554
H(8) H(9) 2.912 2_554
H(8) H(10) 3.044 2_554
H(8) H(22) 3.043 4_574
H(8) H(23) 3.458 4_574
H(9) F(5) 2.956 3_565
H(9) C(10) 3.347 2_554
H(9) C(14) 3.595 3_575
H(9) C(15) 3.260 3_575
H(9) H(8) 2.912 2_554
H(9) H(9) 3.156 2_554
H(9) H(10) 3.535 2_554
H(9) H(19) 3.038 3_575
H(9) H(22) 2.476 3_575
H(9) H(23) 3.427 3_575
H(9) H(23) 3.505 4_574
H(10) F(5) 3.029 3_565
H(10) C(10) 3.351 2_554
H(10) C(14) 3.462 3_565
H(10) H(8) 3.044 2_554
H(10) H(9) 3.535 2_554
H(10) H(10) 3.021 2_554
H(10) H(19) 3.392 3_565
H(10) H(20) 2.656 3_565
H(11) F(5) 3.329 3_565
H(11) H(5) 3.034 3_575
H(11) H(6) 3.541 3_575
H(11) H(14) 3.063 3_575
H(11) H(22) 3.564 3_575
H(12) C(9) 3.596 3_575
H(12) H(5) 3.257 3_575
H(12) H(6) 3.001 3_575
H(12) H(13) 3.081 3_565
H(13) F(5) 3.510 3_565
H(13) O(1) 2.922 3_565
H(13) C(1) 2.850 3_565
H(13) C(2) 3.429 3_565
H(13) C(6) 3.096 3_565
H(13) C(7) 3.423 3_565
H(13) C(11) 3.496 3_565
H(13) H(12) 3.081 3_565
H(13) H(13) 3.185 3_565
H(13) H(20) 3.476 3_565
H(14) F(5) 3.190 1_565
H(14) C(5) 3.411 1_565
H(14) C(7) 3.155 1_565
H(14) H(3) 2.892 1_565
H(14) H(4) 2.387 1_565
H(14) H(11) 3.063 3_575
H(15) F(2) 3.051 7_566
H(15) F(3) 2.799 7_566
H(15) F(5) 3.387 1_565
H(15) H(4) 3.080 1_565
H(16) F(1) 2.991 6_555
H(16) C(5) 3.539 1_565
H(16) C(7) 3.348 6_555
H(16) H(3) 2.575 1_565
H(16) H(4) 2.971 1_565
H(16) H(4) 3.207 6_555
H(16) H(17) 2.904 6_555
H(17) C(7) 3.354 6_555
H(17) H(3) 3.144 6_555
H(17) H(4) 2.824 6_555
H(17) H(16) 2.904 6_545
H(18) H(3) 3.002 1_565
H(19) H(1) 3.506 3_565
H(19) H(6) 2.726 3_575
H(19) H(9) 3.038 3_575
H(19) H(10) 3.392 3_565
H(19) H(23) 2.998 2_555
H(20) H(1) 2.813 4_565
H(20) H(2) 3.595 4_565
H(20) H(10) 2.656 3_565
H(20) H(13) 3.476 3_565
H(21) F(2) 2.720 7_566
H(21) F(4) 3.389 1_565
H(21) C(4) 3.449 4_565
H(21) H(1) 3.504 4_565
H(21) H(2) 2.433 4_565
H(22) F(4) 3.341 1_565
H(22) F(5) 2.801 1_565
H(22) C(10) 3.522 3_575
H(22) H(8) 3.043 4_575
H(22) H(9) 2.476 3_575
H(22) H(11) 3.564 3_575
H(23) C(3) 3.511 4_565
H(23) C(4) 3.368 4_565
H(23) H(1) 2.959 4_565
H(23) H(2) 2.645 4_565
H(23) H(6) 3.279 4_575
H(23) H(7) 3.265 4_575
H(23) H(8) 3.458 4_575
H(23) H(9) 3.427 3_575
H(23) H(9) 3.505 4_575
H(23) H(19) 2.998 2_555
H(23) H(23) 3.286 2_555

loop_
_geom_torsion_atom_site_label_1
_geom_torsion_atom_site_label_2
_geom_torsion_atom_site_label_3
_geom_torsion_atom_site_label_4
_geom_torsion
O(1) Al(1) N(1) C(7) 13.5(2)
O(1) Al(1) N(1) C(16) -160.3(2)
N(1) Al(1) O(1) C(1) -24.8(3)
O(1) Al(1) C(12) C(13) -50.3(3)
C(12) Al(1) O(1) C(1) 88.6(3)
O(1) Al(1) C(14) C(15) -153.4(4)
C(14) Al(1) O(1) C(1) -130.6(3)
N(1) Al(1) C(12) C(13) 51.2(3)
C(12) Al(1) N(1) C(7) -99.1(2)
C(12) Al(1) N(1) C(16) 87.2(2)
N(1) Al(1) C(14) C(15) 108.7(5)
C(14) Al(1) N(1) C(7) 121.6(2)
C(14) Al(1) N(1) C(16) -52.2(2)
C(12) Al(1) C(14) C(15) -21.7(5)
C(14) Al(1) C(12) C(13) 179.0(3)
Al(1) O(1) C(1) C(2) -162.2(2)
Al(1) O(1) C(1) C(6) 20.5(4)
Al(1) N(1) C(7) C(6) -0.3(4)
Al(1) N(1) C(16) C(17) -73.1(3)
Al(1) N(1) C(16) C(21) 102.3(2)
C(7) N(1) C(16) C(17) 112.9(3)
C(7) N(1) C(16) C(21) -71.7(4)
C(16) N(1) C(7) C(6) 173.7(3)
O(1) C(1) C(2) C(3) -178.0(3)
O(1) C(1) C(2) C(8) 1.9(4)
O(1) C(1) C(6) C(5) 177.3(3)
O(1) C(1) C(6) C(7) 1.4(4)
C(2) C(1) C(6) C(5) -0.0(4)
C(2) C(1) C(6) C(7) -175.9(2)
C(6) C(1) C(2) C(3) -0.7(4)
C(6) C(1) C(2) C(8) 179.2(2)
C(1) C(2) C(3) C(4) 0.8(5)
C(1) C(2) C(8) C(9) 56.8(4)
C(1) C(2) C(8) C(10) 176.2(3)
C(1) C(2) C(8) C(11) -66.3(3)
C(3) C(2) C(8) C(9) -123.3(3)
C(3) C(2) C(8) C(10) -3.9(4)
C(3) C(2) C(8) C(11) 113.6(4)
C(8) C(2) C(3) C(4) -179.1(3)
C(2) C(3) C(4) C(5) -0.2(5)
C(3) C(4) C(5) C(6) -0.6(6)
C(4) C(5) C(6) C(1) 0.7(5)
C(4) C(5) C(6) C(7) 176.8(3)
C(1) C(6) C(7) N(1) -10.3(5)
C(5) C(6) C(7) N(1) 173.7(3)
N(1) C(16) C(17) F(1) -5.0(4)
N(1) C(16) C(17) C(18) 174.5(3)
N(1) C(16) C(21) F(5) 4.9(4)
N(1) C(16) C(21) C(20) -175.0(3)
C(17) C(16) C(21) F(5) -179.5(2)
C(17) C(16) C(21) C(20) 0.6(5)
C(21) C(16) C(17) F(1) 179.5(2)
C(21) C(16) C(17) C(18) -1.1(5)
F(1) C(17) C(18) F(2) -1.6(5)
F(1) C(17) C(18) C(19) 179.7(3)
C(16) C(17) C(18) F(2) 179.0(3)
C(16) C(17) C(18) C(19) 0.3(5)
F(2) C(18) C(19) F(3) 1.7(5)
F(2) C(18) C(19) C(20) -177.6(3)
C(17) C(18) C(19) F(3) -179.5(3)
C(17) C(18) C(19) C(20) 1.1(5)
F(3) C(19) C(20) F(4) -1.5(5)
F(3) C(19) C(20) C(21) 179.1(3)
C(18) C(19) C(20) F(4) 177.9(3)
C(18) C(19) C(20) C(21) -1.5(5)
F(4) C(20) C(21) F(5) 1.4(5)
F(4) C(20) C(21) C(16) -178.8(3)
C(19) C(20) C(21) F(5) -179.2(3)
C(19) C(20) C(21) C(16) 0.7(5)
